data_2243082
loop_
_publ_author_name
'NizamMohideen, M.'
'Syed Abuthahir, S.'
'Viswanathan, V.'
'Velmurugan, D.'
'Karthik Ananth, M.'

_publ_section_title
;
 The crystal structures and Hirshfeld surface analyses of four
 3,5-diacetyl-2-methyl-2,3-dihydro-1,3,4-thiadiazol-2-yl derivatives
;
_journal_coeditor_code SU5508
_journal_issue 10
_journal_name_full 'Acta Crystallographica Section E'
_journal_page_first 1436
_journal_page_last 1444
_journal_paper_doi 10.1107/S2056989019011915
_journal_volume 75
_journal_year 2019
_chemical_formula_iupac 'C17 H21 N3 O4 S, 0.25H2 O'
_chemical_formula_moiety 'C17 H21 N3 O4 S, 0.25(H2 O)'
_chemical_formula_sum 'C17 H21.5 N3 O4.25 S'
_chemical_formula_weight 367.93
_chemical_name_common
;
4-(5-Acetamido-3-acetyl-2-methyl-2,3-dihydro-1,3,4-thiadiazol-2-yl)phenyl
isobutyrate 0.25-hydrate
;
_chemical_name_systematic
;
4-(5-Acetamido-3-acetyl-2-methyl-2,3-dihydro-1,3,4-thiadiazol-2-yl)phenyl
2-methylpropanoate 0.25-hydrate
;
_space_group_crystal_system triclinic
_space_group_IT_number 2
_space_group_name_Hall '-P 1'
_space_group_name_H-M_alt 'P -1'
_symmetry_space_group_name_Hall '-P 1'
_symmetry_space_group_name_H-M 'P -1'
_atom_sites_solution_hydrogens mixed
_atom_sites_solution_primary direct
_atom_sites_solution_secondary difmap
_audit_creation_method SHELXL-2018/3
_cell_angle_alpha 108.2240(10)
_cell_angle_beta 99.0840(10)
_cell_angle_gamma 96.7200(10)
_cell_formula_units_Z 4
_cell_length_a 6.78020(10)
_cell_length_b 17.2671(4)
_cell_length_c 17.3089(4)
_cell_measurement_reflns_used 7680
_cell_measurement_temperature 293(2)
_cell_measurement_theta_max 25.48
_cell_measurement_theta_min 2.41
_cell_volume 1870.50(7)
_computing_cell_refinement
;
APEX2 (Bruker, 2008)
;
_computing_data_collection
;
APEX2 (Bruker, 2008)
;
_computing_data_reduction
;
SAINT (Bruker, 2008)
;
_computing_molecular_graphics
;
ORTEP-3 for Windows (Farrugia, 2012) and Mercury (Macrae <i>et al.</i>,
2008)
;
_computing_publication_material
;
WinGX (Farrugia, 2012), publCIF (Westrip, 2010) and PLATON
(Spek, 2009)
;
_computing_structure_refinement
;
SHELXL-2018/3 (Sheldrick, 2015)
;
_computing_structure_solution
;
SHELXS-2018/3 (Sheldrick, 2008)
;
_diffrn_ambient_temperature 293(2)
_diffrn_measured_fraction_theta_full 0.996
_diffrn_measured_fraction_theta_max 0.991
_diffrn_measurement_device_type 'Bruker Kappa APEXII CCD'
_diffrn_measurement_method '\w and \f scans'
_diffrn_radiation_monochromator graphite
_diffrn_radiation_source 'fine-focus sealed tube'
_diffrn_radiation_type MoK\a
_diffrn_radiation_wavelength 0.71073
_diffrn_reflns_av_R_equivalents 0.0300
_diffrn_reflns_av_unetI/netI 0.0268
_diffrn_reflns_limit_h_max 8
_diffrn_reflns_limit_h_min -7
_diffrn_reflns_limit_k_max 21
_diffrn_reflns_limit_k_min -21
_diffrn_reflns_limit_l_max 21
_diffrn_reflns_limit_l_min -21
_diffrn_reflns_number 27060
_diffrn_reflns_theta_full 25.242
_diffrn_reflns_theta_max 26.484
_diffrn_reflns_theta_min 2.418
_exptl_absorpt_coefficient_mu 0.201
_exptl_absorpt_correction_T_max 0.7458
_exptl_absorpt_correction_T_min 0.6598
_exptl_absorpt_correction_type multi-scan
_exptl_absorpt_process_details
;
(<i>SADABS</i>; Bruker, 2008)
;
_exptl_crystal_colour colourless
_exptl_crystal_density_diffrn 1.307
_exptl_crystal_description BLOCK
_exptl_crystal_F_000 778
_exptl_crystal_size_max 0.300
_exptl_crystal_size_mid 0.250
_exptl_crystal_size_min 0.200
_refine_diff_density_max 0.475
_refine_diff_density_min -0.383
_refine_ls_extinction_method none
_refine_ls_goodness_of_fit_ref 1.038
_refine_ls_hydrogen_treatment mixed
_refine_ls_matrix_type full
_refine_ls_number_parameters 525
_refine_ls_number_reflns 7680
_refine_ls_number_restraints 242
_refine_ls_restrained_S_all 1.044
_refine_ls_R_factor_all 0.0718
_refine_ls_R_factor_gt 0.0530
_refine_ls_shift/su_max 0.002
_refine_ls_shift/su_mean 0.000
_refine_ls_structure_factor_coef Fsqd
_refine_ls_weighting_details 'w=1/[\s^2^(Fo^2^)+(0.0901P)^2^+0.7340P] where P=(Fo^2^+2Fc^2^)/3'
_refine_ls_weighting_scheme calc
_refine_ls_wR_factor_gt 0.1503
_refine_ls_wR_factor_ref 0.1686
_reflns_number_gt 5737
_reflns_number_total 7680
_reflns_threshold_expression 'I > 2\s(I)'
_cod_data_source_file su5508sup1.cif
_cod_data_source_block II
_cod_original_formula_sum 'C17 H21.50 N3 O4.25 S'
_cod_database_code 2243082
_shelx_space_group_comment
;
The symmetry employed for this shelxl refinement is uniquely defined
by the following loop, which should always be used as a source of
symmetry information in preference to the above space-group names.
They are only intended as comments.
;
_shelx_estimated_absorpt_t_min 0.942
_shelx_estimated_absorpt_t_max 0.961

loop_
_space_group_symop_operation_xyz
'x, y, z'
'-x, -y, -z'

loop_
_atom_site_type_symbol
_atom_site_label
_atom_site_fract_x
_atom_site_fract_y
_atom_site_fract_z
_atom_site_U_iso_or_equiv
_atom_site_adp_type
_atom_site_calc_flag
_atom_site_occupancy
_atom_site_disorder_assembly
_atom_site_disorder_group
C C10B 0.6406(7) 0.1228(2) 0.0560(2) 0.1066(13) Uani d 1 . .
H H10B 0.6521 0.0767 0.0124 0.128 Uiso calc 1 . .
C C11B 0.4800(6) 0.1636(3) 0.0486(2) 0.1023(12) Uani d 1 . .
C C12B 0.4677(5) 0.2347(2) 0.1099(2) 0.0826(9) Uani d 1 . .
H H12B 0.3620 0.2633 0.1030 0.099 Uiso calc 1 . .
C C13B 0.6142(4) 0.26296(18) 0.18174(17) 0.0650(7) Uani d 1 . .
H H13B 0.6094 0.3123 0.2227 0.078 Uiso calc 1 . .
C C1B 0.6525(4) 0.36366(16) 0.43978(17) 0.0646(7) Uani d 1 . .
H H1B1 0.5739 0.3916 0.4095 0.097 Uiso calc 1 . .
H H1B2 0.7689 0.4020 0.4766 0.097 Uiso calc 1 . .
H H1B3 0.5709 0.3422 0.4715 0.097 Uiso calc 1 . .
C C1A 0.7780(4) 0.59164(14) 0.45336(16) 0.0571(6) Uani d 1 . .
H H1A1 0.8151 0.5379 0.4347 0.086 Uiso calc 1 . .
H H1A2 0.6334 0.5865 0.4382 0.086 Uiso calc 1 . .
H H1A3 0.8207 0.6154 0.5127 0.086 Uiso calc 1 . .
C C2A 0.8791(4) 0.64657(13) 0.41369(14) 0.0474(5) Uani d 1 . .
C C2B 0.7206(4) 0.29410(15) 0.38025(15) 0.0528(6) Uani d 1 . .
C C3A 0.7214(3) 0.82955(12) 0.50833(13) 0.0411(5) Uani d 1 . .
C C3B 1.0722(3) 0.40326(13) 0.31134(13) 0.0420(5) Uani d 1 . .
C C4A 0.6056(4) 0.95076(14) 0.59064(16) 0.0562(6) Uani d 1 . .
C C4B 1.3254(4) 0.49275(15) 0.27918(15) 0.0517(5) Uani d 1 . .
C C5A 0.4525(5) 0.97664(17) 0.6418(2) 0.0774(8) Uani d 1 . .
H H5A1 0.4990 1.0326 0.6787 0.116 Uiso calc 1 . .
H H5A2 0.4339 0.9407 0.6736 0.116 Uiso calc 1 . .
H H5A3 0.3259 0.9732 0.6060 0.116 Uiso calc 1 . .
C C5B 1.3775(4) 0.57778(17) 0.27520(19) 0.0656(7) Uani d 1 . .
H H5B1 1.5152 0.5870 0.2685 0.098 Uiso calc 1 . .
H H5B2 1.3627 0.6181 0.3257 0.098 Uiso calc 1 . .
H H5B3 1.2880 0.5828 0.2289 0.098 Uiso calc 1 . .
C C6B 0.9311(4) 0.25124(13) 0.27334(14) 0.0477(5) Uani d 1 . .
C C6A 0.9260(3) 0.78654(13) 0.39637(14) 0.0440(5) Uani d 1 . .
C C7A 1.1542(4) 0.79518(16) 0.40080(18) 0.0608(6) Uani d 1 . .
H H7A1 1.2227 0.8052 0.4569 0.091 Uiso calc 1 . .
H H7A2 1.1997 0.8407 0.3836 0.091 Uiso calc 1 . .
H H7A3 1.1839 0.7450 0.3648 0.091 Uiso calc 1 . .
C C7B 1.0076(5) 0.18272(16) 0.30150(18) 0.0659(7) Uani d 1 . .
H H7B1 1.0912 0.2066 0.3563 0.099 Uiso calc 1 . .
H H7B2 1.0858 0.1542 0.2637 0.099 Uiso calc 1 . .
H H7B3 0.8940 0.1443 0.3022 0.099 Uiso calc 1 . .
C C8B 0.7685(4) 0.21984(14) 0.19451(15) 0.0530(6) Uani d 1 . .
C C8A 0.7970(3) 0.76385(13) 0.30896(13) 0.0435(5) Uani d 1 . .
C C9A 0.8586(4) 0.71431(17) 0.23993(16) 0.0621(6) Uani d 1 . .
H H9A 0.9834 0.6973 0.2465 0.075 Uiso calc 1 . .
C C9B 0.7846(6) 0.1514(2) 0.1291(2) 0.0855(10) Uani d 1 . .
H H9B 0.8940 0.1244 0.1346 0.103 Uiso calc 1 . .
C C10A 0.7363(5) 0.69025(18) 0.16185(17) 0.0704(8) Uani d 1 . .
H H10A 0.7798 0.6576 0.1161 0.085 Uiso calc 1 . .
C C11A 0.5527(4) 0.71394(18) 0.15148(16) 0.0634(7) Uani d 1 . .
C C12A 0.4859(4) 0.76212(17) 0.21818(16) 0.0623(6) Uani d 1 . .
H H12A 0.3599 0.7781 0.2108 0.075 Uiso calc 1 . .
C C13A 0.6080(4) 0.78648(15) 0.29646(15) 0.0523(5) Uani d 1 . .
H H13A 0.5626 0.8188 0.3418 0.063 Uiso calc 1 . .
C C14A 0.2528(5) 0.6466(2) 0.04872(17) 0.0773(9) Uani d 1 . .
C C15A 0.1621(6) 0.6282(2) -0.04174(18) 0.0909(11) Uani d 1 . .
H H15A 0.2016 0.6777 -0.0559 0.109 Uiso calc 1 . .
C C17A 0.2475(9) 0.5587(3) -0.0944(3) 0.1381(18) Uani d 1 . .
H H17D 0.1983 0.5081 -0.0860 0.207 Uiso calc 1 . .
H H17E 0.3930 0.5707 -0.0789 0.207 Uiso calc 1 . .
H H17F 0.2059 0.5528 -0.1519 0.207 Uiso calc 1 . .
C C16A -0.0658(7) 0.6106(3) -0.0561(2) 0.1227(16) Uani d 1 . .
H H16D -0.1225 0.6019 -0.1132 0.184 Uiso calc 1 . .
H H16E -0.1123 0.6567 -0.0209 0.184 Uiso calc 1 . .
H H16F -0.1081 0.5618 -0.0432 0.184 Uiso calc 1 . .
N N1B 0.8656(3) 0.31381(11) 0.34072(11) 0.0465(4) Uani d 1 . .
N N1A 0.8489(3) 0.72603(10) 0.43526(11) 0.0431(4) Uani d 1 . .
N N2A 0.7133(3) 0.75104(10) 0.48764(11) 0.0432(4) Uani d 1 . .
N N2B 0.9297(3) 0.39715(11) 0.35052(11) 0.0442(4) Uani d 1 . .
N N3B 1.1558(3) 0.47934(11) 0.31041(11) 0.0463(4) Uani d 1 . .
H H3B 1.0984 0.5209 0.3305 0.056 Uiso calc 1 . .
N N3A 0.6051(3) 0.86705(11) 0.56172(11) 0.0462(4) Uani d 1 . .
H H3A 0.5258 0.8359 0.5784 0.055 Uiso calc 1 . .
O O1B 0.6499(3) 0.22122(11) 0.36685(13) 0.0733(6) Uani d 1 . .
O O1A 0.9864(3) 0.62179(10) 0.36345(12) 0.0633(5) Uani d 1 . .
O O2A 0.7210(4) 0.99870(11) 0.57378(15) 0.0877(7) Uani d 1 . .
O O2B 1.4220(3) 0.43814(12) 0.25612(14) 0.0745(5) Uani d 1 . .
O O3A 0.4407(4) 0.69246(15) 0.07026(11) 0.0851(7) Uani d 1 . .
O O4A 0.1729(4) 0.62528(18) 0.09728(14) 0.1077(9) Uani d 1 . .
S S1A 0.88298(9) 0.88522(3) 0.46752(4) 0.04905(17) Uani d 1 . .
S S1B 1.15307(10) 0.31302(4) 0.25781(4) 0.05540(19) Uani d 1 . .
C C14B 0.1788(9) 0.0980(5) -0.0412(4) 0.1041(19) Uani d 0.723(5) A 1
C C15B 0.0485(11) 0.0684(5) -0.1256(5) 0.097(2) Uani d 0.723(5) A 1
H H15B -0.0377 0.0159 -0.1331 0.117 Uiso calc 0.723(5) A 1
C C16B -0.0847(12) 0.1334(5) -0.1207(5) 0.143(3) Uani d 0.723(5) A 1
H H16A -0.1765 0.1199 -0.1732 0.214 Uiso calc 0.723(5) A 1
H H16B -0.1609 0.1350 -0.0781 0.214 Uiso calc 0.723(5) A 1
H H16C -0.0015 0.1866 -0.1077 0.214 Uiso calc 0.723(5) A 1
C C17B 0.1577(13) 0.0551(5) -0.1955(4) 0.115(2) Uani d 0.723(5) A 1
H H17A 0.0609 0.0361 -0.2473 0.173 Uiso calc 0.723(5) A 1
H H17B 0.2408 0.1062 -0.1901 0.173 Uiso calc 0.723(5) A 1
H H17C 0.2417 0.0143 -0.1943 0.173 Uiso calc 0.723(5) A 1
O O3B 0.3507(7) 0.1413(3) -0.0316(3) 0.1161(16) Uani d 0.723(5) A 1
O O4B 0.1403(8) 0.0725(5) 0.0133(4) 0.171(3) Uani d 0.723(5) A 1
C C14' 0.262(2) 0.1068(12) -0.0760(10) 0.104(4) Uani d 0.277(5) A 2
C C15' 0.056(3) 0.0920(18) -0.1333(12) 0.117(6) Uani d 0.277(5) A 2
H H15' 0.0300 0.1483 -0.1257 0.140 Uiso calc 0.277(5) A 2
C C16' -0.155(3) 0.0433(17) -0.1396(14) 0.177(8) Uani d 0.277(5) A 2
H H16G -0.1870 0.0565 -0.0853 0.266 Uiso calc 0.277(5) A 2
H H16H -0.2556 0.0582 -0.1755 0.266 Uiso calc 0.277(5) A 2
H H16I -0.1551 -0.0150 -0.1619 0.266 Uiso calc 0.277(5) A 2
C C17' 0.054(4) 0.0580(17) -0.2240(12) 0.138(8) Uani d 0.277(5) A 2
H H17G -0.0814 0.0508 -0.2550 0.208 Uiso calc 0.277(5) A 2
H H17H 0.1433 0.0958 -0.2388 0.208 Uiso calc 0.277(5) A 2
H H17I 0.0985 0.0055 -0.2365 0.208 Uiso calc 0.277(5) A 2
O O3B' 0.275(2) 0.1204(10) 0.0005(7) 0.138(4) Uani d 0.277(5) A 2
O O4B' 0.418(2) 0.1056(11) -0.1017(8) 0.163(6) Uani d 0.277(5) A 2
O O1 -0.348(3) -0.0897(8) -0.1929(9) 0.240(5) Uiso d 0.5 . .
H H1A -0.36(3) -0.138(5) -0.231(7) 0.288 Uiso d 0.5 . .
H H1B -0.33(3) -0.100(10) -0.146(5) 0.288 Uiso d 0.5 . .

loop_
_atom_site_aniso_label
_atom_site_aniso_U_11
_atom_site_aniso_U_22
_atom_site_aniso_U_33
_atom_site_aniso_U_12
_atom_site_aniso_U_13
_atom_site_aniso_U_23
C10B 0.116(3) 0.092(3) 0.081(2) 0.028(2) 0.005(2) -0.0110(19)
C11B 0.090(3) 0.110(3) 0.073(2) 0.010(2) -0.0138(18) 0.001(2)
C12B 0.0668(19) 0.102(2) 0.0749(19) 0.0302(17) 0.0075(15) 0.0218(18)
C13B 0.0642(16) 0.0689(17) 0.0586(15) 0.0225(13) 0.0118(12) 0.0135(13)
C1B 0.0747(17) 0.0555(15) 0.0730(17) 0.0097(13) 0.0389(14) 0.0239(13)
C1A 0.0748(16) 0.0351(11) 0.0678(15) 0.0116(11) 0.0221(13) 0.0220(11)
C2A 0.0535(13) 0.0343(11) 0.0538(12) 0.0069(9) 0.0090(11) 0.0157(9)
C2B 0.0623(15) 0.0467(13) 0.0574(13) 0.0080(11) 0.0211(11) 0.0249(11)
C3A 0.0437(11) 0.0347(10) 0.0442(11) 0.0033(8) 0.0052(9) 0.0153(8)
C3B 0.0472(12) 0.0401(11) 0.0413(10) 0.0118(9) 0.0097(9) 0.0157(9)
C4A 0.0701(16) 0.0366(12) 0.0609(14) 0.0078(11) 0.0166(12) 0.0142(10)
C4B 0.0469(13) 0.0553(14) 0.0533(13) 0.0037(11) 0.0098(10) 0.0210(11)
C5A 0.099(2) 0.0481(15) 0.092(2) 0.0249(15) 0.0407(18) 0.0182(14)
C5B 0.0621(16) 0.0624(16) 0.0813(18) 0.0029(12) 0.0224(14) 0.0360(14)
C6B 0.0559(13) 0.0365(11) 0.0554(13) 0.0132(10) 0.0182(10) 0.0172(10)
C6A 0.0427(11) 0.0345(10) 0.0570(12) 0.0038(8) 0.0137(10) 0.0180(9)
C7A 0.0438(13) 0.0513(14) 0.0886(18) 0.0026(10) 0.0184(12) 0.0252(13)
C7B 0.0865(19) 0.0470(14) 0.0730(17) 0.0270(13) 0.0168(14) 0.0268(12)
C8B 0.0578(14) 0.0434(12) 0.0559(13) 0.0124(10) 0.0138(11) 0.0119(10)
C8A 0.0469(12) 0.0365(10) 0.0525(12) 0.0031(9) 0.0166(10) 0.0207(9)
C9A 0.0616(15) 0.0651(16) 0.0653(16) 0.0164(12) 0.0255(13) 0.0219(13)
C9B 0.093(2) 0.0699(19) 0.076(2) 0.0291(17) 0.0075(17) 0.0004(16)
C10A 0.086(2) 0.0720(18) 0.0532(15) 0.0108(15) 0.0282(14) 0.0155(13)
C11A 0.0727(18) 0.0674(16) 0.0514(14) -0.0018(13) 0.0130(12) 0.0269(12)
C12A 0.0606(15) 0.0692(17) 0.0592(15) 0.0112(13) 0.0083(12) 0.0267(13)
C13A 0.0548(14) 0.0513(13) 0.0532(13) 0.0116(11) 0.0147(11) 0.0186(10)
C14A 0.095(2) 0.081(2) 0.0536(15) -0.0028(17) 0.0060(15) 0.0302(15)
C15A 0.117(3) 0.092(2) 0.0532(16) -0.005(2) 0.0021(17) 0.0273(16)
C17A 0.174(5) 0.154(5) 0.076(3) 0.041(4) 0.028(3) 0.019(3)
C16A 0.130(4) 0.154(4) 0.071(2) 0.014(3) -0.008(2) 0.039(2)
N1B 0.0592(11) 0.0358(9) 0.0488(10) 0.0088(8) 0.0192(9) 0.0160(8)
N1A 0.0471(10) 0.0328(9) 0.0525(10) 0.0058(7) 0.0130(8) 0.0180(8)
N2A 0.0491(10) 0.0340(9) 0.0493(10) 0.0057(7) 0.0127(8) 0.0173(8)
N2B 0.0555(11) 0.0366(9) 0.0461(9) 0.0097(8) 0.0189(8) 0.0171(8)
N3B 0.0512(11) 0.0400(10) 0.0536(10) 0.0098(8) 0.0201(8) 0.0188(8)
N3A 0.0525(11) 0.0343(9) 0.0537(10) 0.0056(8) 0.0151(8) 0.0164(8)
O1B 0.0928(14) 0.0464(10) 0.0925(14) 0.0058(9) 0.0455(11) 0.0293(9)
O1A 0.0766(12) 0.0427(9) 0.0826(12) 0.0184(8) 0.0391(10) 0.0242(8)
O2A 0.1157(17) 0.0349(9) 0.1144(17) 0.0019(10) 0.0567(14) 0.0157(10)
O2B 0.0606(11) 0.0644(12) 0.1115(16) 0.0192(9) 0.0414(11) 0.0334(11)
O3A 0.0955(16) 0.1057(17) 0.0484(10) -0.0107(13) 0.0080(10) 0.0317(11)
O4A 0.1061(19) 0.139(2) 0.0681(14) -0.0272(16) -0.0003(13) 0.0480(15)
S1A 0.0540(3) 0.0317(3) 0.0599(3) -0.0010(2) 0.0144(3) 0.0152(2)
S1B 0.0551(4) 0.0462(3) 0.0695(4) 0.0163(3) 0.0258(3) 0.0170(3)
C14B 0.076(3) 0.140(5) 0.077(3) 0.007(3) 0.012(3) 0.016(3)
C15B 0.087(4) 0.096(5) 0.092(4) -0.003(3) -0.015(3) 0.031(3)
C16B 0.119(5) 0.144(6) 0.183(7) 0.049(5) 0.010(5) 0.080(5)
C17B 0.143(7) 0.097(4) 0.082(4) -0.004(5) 0.015(4) 0.010(3)
O3B 0.096(3) 0.168(4) 0.060(2) -0.020(3) -0.009(2) 0.033(2)
O4B 0.118(4) 0.243(7) 0.130(4) -0.024(4) 0.014(3) 0.059(4)
C14' 0.104(7) 0.121(7) 0.085(6) -0.012(6) -0.005(6) 0.055(6)
C15' 0.093(8) 0.127(9) 0.098(8) 0.016(8) -0.002(7) 0.006(8)
C16' 0.101(11) 0.231(17) 0.143(13) 0.007(12) 0.008(10) 0.001(13)
C17' 0.135(15) 0.140(13) 0.107(13) -0.017(12) -0.009(11) 0.027(11)
O3B' 0.114(8) 0.175(8) 0.086(6) -0.052(7) -0.019(6) 0.036(6)
O4B' 0.122(9) 0.242(14) 0.130(10) 0.053(9) 0.005(8) 0.071(9)

loop_
_atom_type_symbol
_atom_type_description
_atom_type_scat_dispersion_real
_atom_type_scat_dispersion_imag
_atom_type_scat_source
C C 0.0033 0.0016 'International Tables Vol C Tables 4.2.6.8 and 6.1.1.4'
H H 0.0000 0.0000 'International Tables Vol C Tables 4.2.6.8 and 6.1.1.4'
N N 0.0061 0.0033 'International Tables Vol C Tables 4.2.6.8 and 6.1.1.4'
O O 0.0106 0.0060 'International Tables Vol C Tables 4.2.6.8 and 6.1.1.4'
S S 0.1246 0.1234 'International Tables Vol C Tables 4.2.6.8 and 6.1.1.4'

loop_
_geom_angle_atom_site_label_1
_geom_angle_atom_site_label_2
_geom_angle_atom_site_label_3
_geom_angle
C11B C10B C9B 118.8(3)
C11B C10B H10B 120.6
C9B C10B H10B 120.6
C12B C11B C10B 121.3(3)
C12B C11B O3B 119.4(4)
C10B C11B O3B 117.8(4)
C12B C11B O3B' 110.3(7)
C10B C11B O3B' 122.6(8)
C11B C12B C13B 118.9(3)
C11B C12B H12B 120.5
C13B C12B H12B 120.5
C12B C13B C8B 121.5(3)
C12B C13B H13B 119.2
C8B C13B H13B 119.2
C2B C1B H1B1 109.5
C2B C1B H1B2 109.5
H1B1 C1B H1B2 109.5
C2B C1B H1B3 109.5
H1B1 C1B H1B3 109.5
H1B2 C1B H1B3 109.5
C2A C1A H1A1 109.5
C2A C1A H1A2 109.5
H1A1 C1A H1A2 109.5
C2A C1A H1A3 109.5
H1A1 C1A H1A3 109.5
H1A2 C1A H1A3 109.5
O1A C2A N1A 120.2(2)
O1A C2A C1A 122.3(2)
N1A C2A C1A 117.5(2)
O1B C2B N1B 120.3(2)
O1B C2B C1B 122.2(2)
N1B C2B C1B 117.5(2)
N2A C3A N3A 119.36(19)
N2A C3A S1A 118.46(17)
N3A C3A S1A 122.18(15)
N2B C3B N3B 120.21(19)
N2B C3B S1B 118.48(16)
N3B C3B S1B 121.29(16)
O2A C4A N3A 121.3(2)
O2A C4A C5A 123.4(2)
N3A C4A C5A 115.3(2)
O2B C4B N3B 121.1(2)
O2B C4B C5B 123.8(2)
N3B C4B C5B 115.2(2)
C4A C5A H5A1 109.5
C4A C5A H5A2 109.5
H5A1 C5A H5A2 109.5
C4A C5A H5A3 109.5
H5A1 C5A H5A3 109.5
H5A2 C5A H5A3 109.5
C4B C5B H5B1 109.5
C4B C5B H5B2 109.5
H5B1 C5B H5B2 109.5
C4B C5B H5B3 109.5
H5B1 C5B H5B3 109.5
H5B2 C5B H5B3 109.5
N1B C6B C8B 111.11(18)
N1B C6B C7B 112.30(19)
C8B C6B C7B 114.0(2)
N1B C6B S1B 101.72(14)
C8B C6B S1B 109.87(16)
C7B C6B S1B 107.00(18)
N1A C6A C7A 112.66(18)
N1A C6A C8A 108.50(16)
C7A C6A C8A 114.9(2)
N1A C6A S1A 101.53(14)
C7A C6A S1A 106.51(15)
C8A C6A S1A 111.94(15)
C6A C7A H7A1 109.5
C6A C7A H7A2 109.5
H7A1 C7A H7A2 109.5
C6A C7A H7A3 109.5
H7A1 C7A H7A3 109.5
H7A2 C7A H7A3 109.5
C6B C7B H7B1 109.5
C6B C7B H7B2 109.5
H7B1 C7B H7B2 109.5
C6B C7B H7B3 109.5
H7B1 C7B H7B3 109.5
H7B2 C7B H7B3 109.5
C13B C8B C9B 118.0(3)
C13B C8B C6B 121.6(2)
C9B C8B C6B 120.0(2)
C13A C8A C9A 117.7(2)
C13A C8A C6A 121.2(2)
C9A C8A C6A 120.9(2)
C10A C9A C8A 120.6(3)
C10A C9A H9A 119.7
C8A C9A H9A 119.7
C10B C9B C8B 121.1(3)
C10B C9B H9B 119.5
C8B C9B H9B 119.5
C11A C10A C9A 120.3(3)
C11A C10A H10A 119.9
C9A C10A H10A 119.9
C10A C11A C12A 120.8(2)
C10A C11A O3A 117.9(3)
C12A C11A O3A 121.2(3)
C11A C12A C13A 119.1(3)
C11A C12A H12A 120.4
C13A C12A H12A 120.4
C12A C13A C8A 121.5(2)
C12A C13A H13A 119.3
C8A C13A H13A 119.3
O4A C14A O3A 122.5(3)
O4A C14A C15A 126.2(3)
O3A C14A C15A 111.3(3)
C17A C15A C16A 112.9(4)
C17A C15A C14A 109.7(3)
C16A C15A C14A 110.0(3)
C17A C15A H15A 108.0
C16A C15A H15A 108.0
C14A C15A H15A 108.0
C15A C17A H17D 109.5
C15A C17A H17E 109.5
H17D C17A H17E 109.5
C15A C17A H17F 109.5
H17D C17A H17F 109.5
H17E C17A H17F 109.5
C15A C16A H16D 109.5
C15A C16A H16E 109.5
H16D C16A H16E 109.5
C15A C16A H16F 109.5
H16D C16A H16F 109.5
H16E C16A H16F 109.5
C2B N1B N2B 119.31(18)
C2B N1B C6B 122.96(18)
N2B N1B C6B 116.47(16)
C2A N1A N2A 119.05(17)
C2A N1A C6A 123.88(18)
N2A N1A C6A 116.36(16)
C3A N2A N1A 110.01(17)
C3B N2B N1B 109.86(17)
C4B N3B C3B 123.7(2)
C4B N3B H3B 118.1
C3B N3B H3B 118.1
C3A N3A C4A 124.8(2)
C3A N3A H3A 117.6
C4A N3A H3A 117.6
C14A O3A C11A 119.9(2)
C3A S1A C6A 89.58(10)
C3B S1B C6B 89.29(10)
O4B C14B O3B 119.7(6)
O4B C14B C15B 122.5(7)
O3B C14B C15B 116.8(6)
C14B C15B C17B 115.7(6)
C14B C15B C16B 102.7(6)
C17B C15B C16B 113.7(7)
C14B C15B H15B 108.1
C17B C15B H15B 108.1
C16B C15B H15B 108.1
C15B C16B H16A 109.5
C15B C16B H16B 109.5
H16A C16B H16B 109.5
C15B C16B H16C 109.5
H16A C16B H16C 109.5
H16B C16B H16C 109.5
C15B C17B H17A 109.5
C15B C17B H17B 109.5
H17A C17B H17B 109.5
C15B C17B H17C 109.5
H17A C17B H17C 109.5
H17B C17B H17C 109.5
C14B O3B C11B 115.8(5)
O4B' C14' O3B' 117.3(15)
O4B' C14' C15' 122.0(15)
O3B' C14' C15' 120.7(16)
C17' C15' C14' 115.4(17)
C17' C15' C16' 95.1(17)
C14' C15' C16' 134(2)
C17' C15' H15' 102.9
C14' C15' H15' 102.9
C16' C15' H15' 102.9
C15' C16' H16G 109.5
C15' C16' H16H 109.5
H16G C16' H16H 109.5
C15' C16' H16I 109.5
H16G C16' H16I 109.5
H16H C16' H16I 109.5
C15' C17' H17G 109.5
C15' C17' H17H 109.5
H17G C17' H17H 109.5
C15' C17' H17I 109.5
H17G C17' H17I 109.5
H17H C17' H17I 109.5
C14' O3B' C11B 111.7(12)
H1A O1 H1B 105(3)

loop_
_geom_bond_atom_site_label_1
_geom_bond_atom_site_label_2
_geom_bond_distance
C10B C11B 1.375(5)
C10B C9B 1.381(5)
C10B H10B 0.9300
C11B C12B 1.370(5)
C11B O3B 1.430(5)
C11B O3B' 1.476(11)
C12B C13B 1.374(4)
C12B H12B 0.9300
C13B C8B 1.382(4)
C13B H13B 0.9300
C1B C2B 1.491(3)
C1B H1B1 0.9600
C1B H1B2 0.9600
C1B H1B3 0.9600
C1A C2A 1.498(3)
C1A H1A1 0.9600
C1A H1A2 0.9600
C1A H1A3 0.9600
C2A O1A 1.228(3)
C2A N1A 1.354(3)
C2B O1B 1.228(3)
C2B N1B 1.353(3)
C3A N2A 1.281(3)
C3A N3A 1.368(3)
C3A S1A 1.745(2)
C3B N2B 1.278(3)
C3B N3B 1.374(3)
C3B S1B 1.745(2)
C4A O2A 1.206(3)
C4A N3A 1.373(3)
C4A C5A 1.487(4)
C4B O2B 1.212(3)
C4B N3B 1.372(3)
C4B C5B 1.495(4)
C5A H5A1 0.9600
C5A H5A2 0.9600
C5A H5A3 0.9600
C5B H5B1 0.9600
C5B H5B2 0.9600
C5B H5B3 0.9600
C6B N1B 1.487(3)
C6B C8B 1.514(3)
C6B C7B 1.527(3)
C6B S1B 1.846(2)
C6A N1A 1.497(3)
C6A C7A 1.524(3)
C6A C8A 1.529(3)
C6A S1A 1.850(2)
C7A H7A1 0.9600
C7A H7A2 0.9600
C7A H7A3 0.9600
C7B H7B1 0.9600
C7B H7B2 0.9600
C7B H7B3 0.9600
C8B C9B 1.386(4)
C8A C13A 1.387(3)
C8A C9A 1.391(3)
C9A C10A 1.379(4)
C9A H9A 0.9300
C9B H9B 0.9300
C10A C11A 1.357(4)
C10A H10A 0.9300
C11A C12A 1.373(4)
C11A O3A 1.401(3)
C12A C13A 1.381(3)
C12A H12A 0.9300
C13A H13A 0.9300
C14A O4A 1.195(4)
C14A O3A 1.348(4)
C14A C15A 1.507(4)
C15A C17A 1.501(6)
C15A C16A 1.505(6)
C15A H15A 0.9800
C17A H17D 0.9600
C17A H17E 0.9600
C17A H17F 0.9600
C16A H16D 0.9600
C16A H16E 0.9600
C16A H16F 0.9600
N1B N2B 1.402(2)
N1A N2A 1.401(2)
N3B H3B 0.8600
N3A H3A 0.8600
C14B O4B 1.209(8)
C14B O3B 1.266(7)
C14B C15B 1.482(8)
C15B C17B 1.487(9)
C15B C16B 1.511(9)
C15B H15B 0.9800
C16B H16A 0.9600
C16B H16B 0.9600
C16B H16C 0.9600
C17B H17A 0.9600
C17B H17B 0.9600
C17B H17C 0.9600
C14' O4B' 1.212(15)
C14' O3B' 1.256(14)
C14' C15' 1.522(16)
C15' C17' 1.491(15)
C15' C16' 1.544(16)
C15' H15' 0.9800
C16' H16G 0.9600
C16' H16H 0.9600
C16' H16I 0.9600
C17' H17G 0.9600
C17' H17H 0.9600
C17' H17I 0.9600
O1 H1A 0.87(2)
O1 H1B 0.88(2)

loop_
_geom_hbond_atom_site_label_D
_geom_hbond_atom_site_label_H
_geom_hbond_atom_site_label_A
_geom_hbond_site_symmetry_A
_geom_hbond_distance_DH
_geom_hbond_distance_HA
_geom_hbond_distance_DA
_geom_hbond_angle_DHA
_geom_hbond_publ_flag
O1 H1B O4B 2_555 0.88(11) 2.32(10) 3.111(16) 149(12) yes
N3A H3A O1B 2_666 0.86 1.99 2.842(3) 171 yes
N3B H3B O1A . 0.86 1.94 2.792(3) 171 yes
C15B H15B O1 . 0.98 2.46 3.368(19) 154 yes
C7B H7B2 O1 2_655 0.96 2.49 3.434(19) 168 yes
C15A H15A Cg2 2_665 0.98 2.99 3.959(4) 168 yes
C17B H17B Cg4 2_665 0.96 2.98 3.864(9) 153 yes
C17' H17H Cg4 2_665 0.96 2.93 3.81(3) 154 yes

loop_
_geom_torsion_atom_site_label_1
_geom_torsion_atom_site_label_2
_geom_torsion_atom_site_label_3
_geom_torsion_atom_site_label_4
_geom_torsion
C9B C10B C11B C12B 4.3(7)
C9B C10B C11B O3B 170.4(4)
C9B C10B C11B O3B' -146.4(7)
C10B C11B C12B C13B -3.3(7)
O3B C11B C12B C13B -169.1(4)
O3B' C11B C12B C13B 150.6(7)
C11B C12B C13B C8B -2.4(5)
C12B C13B C8B C9B 6.7(5)
C12B C13B C8B C6B 179.5(3)
N1B C6B C8B C13B 18.3(3)
C7B C6B C8B C13B 146.5(3)
S1B C6B C8B C13B -93.5(3)
N1B C6B C8B C9B -169.0(3)
C7B C6B C8B C9B -40.9(3)
S1B C6B C8B C9B 79.2(3)
N1A C6A C8A C13A 80.1(2)
C7A C6A C8A C13A -152.8(2)
S1A C6A C8A C13A -31.1(2)
N1A C6A C8A C9A -94.9(2)
C7A C6A C8A C9A 32.2(3)
S1A C6A C8A C9A 153.89(19)
C13A C8A C9A C10A 1.2(4)
C6A C8A C9A C10A 176.4(2)
C11B C10B C9B C8B 0.3(6)
C13B C8B C9B C10B -5.6(5)
C6B C8B C9B C10B -178.5(3)
C8A C9A C10A C11A -0.7(4)
C9A C10A C11A C12A 0.1(4)
C9A C10A C11A O3A 175.8(2)
C10A C11A C12A C13A 0.1(4)
O3A C11A C12A C13A -175.5(2)
C11A C12A C13A C8A 0.5(4)
C9A C8A C13A C12A -1.1(3)
C6A C8A C13A C12A -176.2(2)
O4A C14A C15A C17A -101.7(5)
O3A C14A C15A C17A 79.1(4)
O4A C14A C15A C16A 23.1(6)
O3A C14A C15A C16A -156.1(3)
O1B C2B N1B N2B 173.7(2)
C1B C2B N1B N2B -6.5(3)
O1B C2B N1B C6B 7.0(4)
C1B C2B N1B C6B -173.2(2)
C8B C6B N1B C2B 71.5(3)
C7B C6B N1B C2B -57.5(3)
S1B C6B N1B C2B -171.57(18)
C8B C6B N1B N2B -95.5(2)
C7B C6B N1B N2B 135.4(2)
S1B C6B N1B N2B 21.4(2)
O1A C2A N1A N2A 175.0(2)
C1A C2A N1A N2A -5.1(3)
O1A C2A N1A C6A 5.0(3)
C1A C2A N1A C6A -175.1(2)
C7A C6A N1A C2A -54.8(3)
C8A C6A N1A C2A 73.6(2)
S1A C6A N1A C2A -168.36(17)
C7A C6A N1A N2A 134.9(2)
C8A C6A N1A N2A -96.7(2)
S1A C6A N1A N2A 21.4(2)
N3A C3A N2A N1A -177.87(17)
S1A C3A N2A N1A 1.7(2)
C2A N1A N2A C3A 172.95(19)
C6A N1A N2A C3A -16.3(2)
N3B C3B N2B N1B 178.38(18)
S1B C3B N2B N1B -0.3(2)
C2B N1B N2B C3B 177.4(2)
C6B N1B N2B C3B -15.1(3)
O2B C4B N3B C3B -5.9(4)
C5B C4B N3B C3B 173.3(2)
N2B C3B N3B C4B 171.3(2)
S1B C3B N3B C4B -10.1(3)
N2A C3A N3A C4A 177.7(2)
S1A C3A N3A C4A -1.9(3)
O2A C4A N3A C3A -4.3(4)
C5A C4A N3A C3A 174.5(2)
O4A C14A O3A C11A 2.6(5)
C15A C14A O3A C11A -178.1(3)
C10A C11A O3A C14A 121.9(3)
C12A C11A O3A C14A -62.3(4)
N2A C3A S1A C6A 9.51(18)
N3A C3A S1A C6A -170.93(18)
N1A C6A S1A C3A -15.74(14)
C7A C6A S1A C3A -133.82(17)
C8A C6A S1A C3A 99.82(15)
N2B C3B S1B C6B 11.17(18)
N3B C3B S1B C6B -167.47(18)
N1B C6B S1B C3B -16.53(14)
C8B C6B S1B C3B 101.25(16)
C7B C6B S1B C3B -134.49(17)
O4B C14B C15B C17B -139.6(8)
O3B C14B C15B C17B 29.2(10)
O4B C14B C15B C16B 95.9(9)
O3B C14B C15B C16B -95.3(8)
O4B C14B O3B C11B -6.2(10)
C15B C14B O3B C11B -175.3(6)
C12B C11B O3B C14B -88.4(7)
C10B C11B O3B C14B 105.3(6)
O4B' C14' C15' C17' 13(3)
O3B' C14' C15' C17' -167(2)
O4B' C14' C15' C16' 139(3)
O3B' C14' C15' C16' -41(4)
O4B' C14' O3B' C11B 22(3)
C15' C14' O3B' C11B -158.1(18)
C12B C11B O3B' C14' 125.5(14)
C10B C11B O3B' C14' -81.1(17)
